data_2231833
loop_
_publ_author_name
'Yan, Qiao'
'Qi, Xiuxiang'

_publ_section_title
;
 6-Methoxy-2-methyl-1-phenyl-1<i>H</i>-indole-3-carbonitrile
;
_journal_coeditor_code BT5647
_journal_issue 10
_journal_name_full 'Acta Crystallographica Section E'
_journal_page_first o2798
_journal_paper_doi 10.1107/S1600536811038724
_journal_volume 67
_journal_year 2011
_chemical_formula_iupac 'C17 H14 N2 O'
_chemical_formula_moiety 'C17 H14 N2 O'
_chemical_formula_sum 'C17 H14 N2 O'
_chemical_formula_weight 262.30
_chemical_name_systematic
;
6-Methoxy-2-methyl-1-phenyl-1<i>H</i>-indole-3-carbonitrile
;
_space_group_IT_number 2
_symmetry_cell_setting triclinic
_symmetry_space_group_name_Hall '-P 1'
_symmetry_space_group_name_H-M 'P -1'
_atom_sites_solution_hydrogens geom
_atom_sites_solution_primary direct
_atom_sites_solution_secondary difmap
_cell_angle_alpha 70.059(10)
_cell_angle_beta 79.455(13)
_cell_angle_gamma 78.869(12)
_cell_formula_units_Z 2
_cell_length_a 6.3699(7)
_cell_length_b 10.6084(10)
_cell_length_c 10.8139(11)
_cell_measurement_reflns_used 2377
_cell_measurement_temperature 113(2)
_cell_measurement_theta_max 28.1
_cell_measurement_theta_min 2.0
_cell_volume 668.55(13)
_computing_cell_refinement '<i>CrystalClear-SM Expert</i> (Rigaku, 2009)'
_computing_data_collection '<i>CrystalClear-SM Expert</i> (Rigaku, 2009)'
_computing_data_reduction '<i>CrystalClear-SM Expert</i> (Rigaku, 2009)'
_computing_molecular_graphics 'CrystalStructure  (Rigaku, 2009)'
_computing_publication_material 'CrystalStructure  (Rigaku, 2009)'
_computing_structure_refinement 'SHELXL97 (Sheldrick, 2008)'
_computing_structure_solution 'SHELXS97 (Sheldrick, 2008)'
_diffrn_ambient_temperature 113(2)
_diffrn_detector_area_resol_mean 14.22
_diffrn_measured_fraction_theta_full 0.996
_diffrn_measured_fraction_theta_max 0.978
_diffrn_measurement_device_type 'Rigaku Saturn724 CCD'
_diffrn_measurement_method '\w and \f scans'
_diffrn_radiation_monochromator graphite
_diffrn_radiation_source 'fine-focus sealed tube'
_diffrn_radiation_type MoK\a
_diffrn_radiation_wavelength 0.71073
_diffrn_reflns_av_R_equivalents 0.0520
_diffrn_reflns_av_sigmaI/netI 0.1170
_diffrn_reflns_limit_h_max 8
_diffrn_reflns_limit_h_min -8
_diffrn_reflns_limit_k_max 13
_diffrn_reflns_limit_k_min -13
_diffrn_reflns_limit_l_max 14
_diffrn_reflns_limit_l_min -14
_diffrn_reflns_number 7078
_diffrn_reflns_theta_full 25.00
_diffrn_reflns_theta_max 27.99
_diffrn_reflns_theta_min 2.02
_diffrn_standards_decay_% 0
_diffrn_standards_interval_count 0
_diffrn_standards_interval_time 0
_diffrn_standards_number 0
_exptl_absorpt_coefficient_mu 0.083
_exptl_absorpt_correction_T_max 0.9837
_exptl_absorpt_correction_T_min 0.9805
_exptl_absorpt_correction_type multi-scan
_exptl_absorpt_process_details '(CrystalClear; Rigaku, 2009)'
_exptl_crystal_colour Colorless
_exptl_crystal_density_diffrn 1.303
_exptl_crystal_density_method 'not measured'
_exptl_crystal_description Prism
_exptl_crystal_F_000 276
_exptl_crystal_size_max 0.24
_exptl_crystal_size_mid 0.20
_exptl_crystal_size_min 0.20
_refine_diff_density_max 0.361
_refine_diff_density_min -0.252
_refine_ls_extinction_coef 0.048(4)
_refine_ls_extinction_expression Fc^*^=kFc[1+0.001xFc^2^\l^3^/sin(2\q)]^-1/4^
_refine_ls_extinction_method SHELXL
_refine_ls_goodness_of_fit_ref 0.887
_refine_ls_hydrogen_treatment constr
_refine_ls_matrix_type full
_refine_ls_number_parameters 184
_refine_ls_number_reflns 3157
_refine_ls_number_restraints 0
_refine_ls_restrained_S_all 0.887
_refine_ls_R_factor_all 0.0788
_refine_ls_R_factor_gt 0.0414
_refine_ls_shift/su_max 0.000
_refine_ls_shift/su_mean 0.000
_refine_ls_structure_factor_coef Fsqd
_refine_ls_weighting_details 'calc w=1/[\s^2^(Fo^2^)+(0.0296P)^2^] where P=(Fo^2^+2Fc^2^)/3'
_refine_ls_weighting_scheme calc
_refine_ls_wR_factor_gt 0.0836
_refine_ls_wR_factor_ref 0.0953
_reflns_number_gt 1404
_reflns_number_total 3157
_reflns_threshold_expression >2\s(I)
_cod_data_source_file bt5647.cif
_cod_data_source_block I
_cod_original_cell_volume 668.55(12)
_cod_database_code 2231833
_cod_database_fobs_code 2231833

loop_
_symmetry_equiv_pos_as_xyz
'x, y, z'
'-x, -y, -z'

loop_
_atom_site_type_symbol
_atom_site_label
_atom_site_fract_x
_atom_site_fract_y
_atom_site_fract_z
_atom_site_U_iso_or_equiv
_atom_site_adp_type
_atom_site_calc_flag
_atom_site_refinement_flags
_atom_site_occupancy
_atom_site_symmetry_multiplicity
O O1 1.04602(18) 0.50144(11) 0.16822(10) 0.0270(3) Uani d . 1 1
N N1 0.4880(2) 0.22413(13) 0.23013(11) 0.0196(3) Uani d . 1 1
N N2 0.1580(2) 0.13570(16) 0.67436(13) 0.0360(4) Uani d . 1 1
C C1 0.6199(3) 0.29364(16) 0.26611(14) 0.0191(4) Uani d . 1 1
C C2 0.7805(3) 0.36887(16) 0.18802(15) 0.0211(4) Uani d . 1 1
H H2 0.8173 0.3779 0.0965 0.025 Uiso calc R 1 1
C C3 0.8845(3) 0.42998(17) 0.24916(15) 0.0226(4) Uani d . 1 1
C C4 0.8278(3) 0.41970(18) 0.38350(15) 0.0260(4) Uani d . 1 1
H H4 0.9008 0.4634 0.4228 0.031 Uiso calc R 1 1
C C5 0.6652(3) 0.34576(17) 0.45878(15) 0.0257(4) Uani d . 1 1
H H5 0.6261 0.3392 0.5496 0.031 Uiso calc R 1 1
C C6 0.5590(3) 0.28104(17) 0.40116(14) 0.0203(4) Uani d . 1 1
C C7 0.3836(3) 0.20116(17) 0.44466(14) 0.0220(4) Uani d . 1 1
C C8 0.3453(3) 0.16698(17) 0.33986(15) 0.0217(4) Uani d . 1 1
C C9 0.1853(3) 0.08298(18) 0.33621(15) 0.0264(4) Uani d . 1 1
H H9A 0.2120 0.0657 0.2508 0.040 Uiso calc R 1 1
H H9B 0.0392 0.1314 0.3472 0.040 Uiso calc R 1 1
H H9C 0.1996 -0.0033 0.4082 0.040 Uiso calc R 1 1
C C10 1.1759(3) 0.55522(18) 0.22829(15) 0.0303(5) Uani d . 1 1
H H10A 1.0862 0.6254 0.2622 0.045 Uiso calc R 1 1
H H10B 1.2925 0.5947 0.1620 0.045 Uiso calc R 1 1
H H10C 1.2377 0.4823 0.3016 0.045 Uiso calc R 1 1
C C11 0.2601(3) 0.16396(18) 0.57217(16) 0.0261(4) Uani d . 1 1
C C12 0.5114(3) 0.20522(17) 0.10210(14) 0.0194(4) Uani d . 1 1
C C13 0.3439(3) 0.25740(17) 0.02478(15) 0.0238(4) Uani d . 1 1
H H13 0.2171 0.3088 0.0539 0.029 Uiso calc R 1 1
C C14 0.3643(3) 0.23346(17) -0.09557(15) 0.0266(4) Uani d . 1 1
H H14 0.2488 0.2655 -0.1480 0.032 Uiso calc R 1 1
C C15 0.5530(3) 0.16287(17) -0.13911(15) 0.0251(4) Uani d . 1 1
H H15 0.5666 0.1472 -0.2218 0.030 Uiso calc R 1 1
C C16 0.7218(3) 0.11496(17) -0.06358(15) 0.0253(4) Uani d . 1 1
H H16 0.8522 0.0684 -0.0952 0.030 Uiso calc R 1 1
C C17 0.7001(3) 0.13519(17) 0.05889(15) 0.0227(4) Uani d . 1 1
H H17 0.8142 0.1011 0.1123 0.027 Uiso calc R 1 1

loop_
_atom_site_aniso_label
_atom_site_aniso_U_11
_atom_site_aniso_U_22
_atom_site_aniso_U_33
_atom_site_aniso_U_12
_atom_site_aniso_U_13
_atom_site_aniso_U_23
O1 0.0275(8) 0.0277(8) 0.0277(6) -0.0125(6) 0.0001(5) -0.0083(6)
N1 0.0208(8) 0.0226(9) 0.0161(7) -0.0061(7) 0.0003(6) -0.0068(6)
N2 0.0381(11) 0.0441(11) 0.0254(8) -0.0143(8) 0.0003(7) -0.0082(8)
C1 0.0194(10) 0.0185(9) 0.0192(8) -0.0011(8) -0.0035(7) -0.0061(7)
C2 0.0219(10) 0.0211(10) 0.0181(8) -0.0020(8) -0.0005(7) -0.0052(7)
C3 0.0215(10) 0.0199(10) 0.0243(9) -0.0040(8) 0.0002(8) -0.0052(7)
C4 0.0269(11) 0.0283(11) 0.0262(9) -0.0073(9) -0.0047(8) -0.0105(8)
C5 0.0316(11) 0.0274(11) 0.0179(8) -0.0061(9) -0.0034(8) -0.0058(8)
C6 0.0207(10) 0.0218(10) 0.0169(8) -0.0015(8) -0.0025(7) -0.0049(7)
C7 0.0239(11) 0.0213(10) 0.0182(8) -0.0034(8) -0.0007(7) -0.0036(7)
C8 0.0196(10) 0.0210(10) 0.0210(9) -0.0017(8) 0.0007(7) -0.0046(7)
C9 0.0274(11) 0.0256(11) 0.0248(9) -0.0066(9) 0.0001(8) -0.0063(8)
C10 0.0268(11) 0.0261(11) 0.0388(11) -0.0105(9) -0.0085(8) -0.0056(9)
C11 0.0303(11) 0.0261(11) 0.0237(9) -0.0086(9) -0.0048(8) -0.0070(8)
C12 0.0197(10) 0.0195(10) 0.0180(8) -0.0042(8) 0.0010(7) -0.0057(7)
C13 0.0210(10) 0.0241(11) 0.0265(9) 0.0005(8) -0.0025(8) -0.0106(8)
C14 0.0298(11) 0.0260(11) 0.0246(9) -0.0039(9) -0.0089(8) -0.0062(8)
C15 0.0329(12) 0.0238(10) 0.0190(9) -0.0065(9) -0.0011(8) -0.0070(8)
C16 0.0251(11) 0.0239(10) 0.0247(9) -0.0023(8) 0.0011(8) -0.0079(8)
C17 0.0222(10) 0.0216(10) 0.0234(9) -0.0027(8) -0.0040(8) -0.0057(8)

loop_
_atom_type_symbol
_atom_type_description
_atom_type_scat_dispersion_real
_atom_type_scat_dispersion_imag
_atom_type_scat_source
C C 0.0033 0.0016 'International Tables Vol C Tables 4.2.6.8 and 6.1.1.4'
H H 0.0000 0.0000 'International Tables Vol C Tables 4.2.6.8 and 6.1.1.4'
N N 0.0061 0.0033 'International Tables Vol C Tables 4.2.6.8 and 6.1.1.4'
O O 0.0106 0.0060 'International Tables Vol C Tables 4.2.6.8 and 6.1.1.4'

loop_
_geom_angle_atom_site_label_1
_geom_angle_atom_site_label_2
_geom_angle_atom_site_label_3
_geom_angle
C3 O1 C10 118.09(12)
C8 N1 C1 109.28(12)
C8 N1 C12 125.76(13)
C1 N1 C12 124.74(12)
C2 C1 N1 129.25(13)
C2 C1 C6 122.54(14)
N1 C1 C6 108.17(13)
C3 C2 C1 117.25(13)
C3 C2 H2 121.4
C1 C2 H2 121.4
C2 C3 O1 115.18(13)
C2 C3 C4 121.71(14)
O1 C3 C4 123.10(14)
C5 C4 C3 119.96(15)
C5 C4 H4 120.0
C3 C4 H4 120.0
C4 C5 C6 119.97(14)
C4 C5 H5 120.0
C6 C5 H5 120.0
C5 C6 C1 118.55(14)
C5 C6 C7 135.72(14)
C1 C6 C7 105.69(13)
C8 C7 C11 123.12(16)
C8 C7 C6 108.95(13)
C11 C7 C6 127.90(15)
C7 C8 N1 107.91(14)
C7 C8 C9 129.08(14)
N1 C8 C9 123.01(13)
C8 C9 H9A 109.5
C8 C9 H9B 109.5
H9A C9 H9B 109.5
C8 C9 H9C 109.5
H9A C9 H9C 109.5
H9B C9 H9C 109.5
O1 C10 H10A 109.5
O1 C10 H10B 109.5
H10A C10 H10B 109.5
O1 C10 H10C 109.5
H10A C10 H10C 109.5
H10B C10 H10C 109.5
N2 C11 C7 178.9(2)
C17 C12 C13 121.16(15)
C17 C12 N1 119.28(15)
C13 C12 N1 119.56(14)
C14 C13 C12 119.08(15)
C14 C13 H13 120.5
C12 C13 H13 120.5
C15 C14 C13 119.90(16)
C15 C14 H14 120.0
C13 C14 H14 120.0
C16 C15 C14 120.69(15)
C16 C15 H15 119.7
C14 C15 H15 119.7
C15 C16 C17 119.69(16)
C15 C16 H16 120.2
C17 C16 H16 120.2
C12 C17 C16 119.42(16)
C12 C17 H17 120.3
C16 C17 H17 120.3

loop_
_geom_bond_atom_site_label_1
_geom_bond_atom_site_label_2
_geom_bond_distance
O1 C3 1.3848(17)
O1 C10 1.4367(17)
N1 C8 1.3891(18)
N1 C1 1.3984(19)
N1 C12 1.4428(18)
N2 C11 1.1491(17)
C1 C2 1.392(2)
C1 C6 1.4074(18)
C2 C3 1.384(2)
C2 H2 0.9500
C3 C4 1.4028(19)
C4 C5 1.386(2)
C4 H4 0.9500
C5 C6 1.394(2)
C5 H5 0.9500
C6 C7 1.445(2)
C7 C8 1.375(2)
C7 C11 1.424(2)
C8 C9 1.491(2)
C9 H9A 0.9800
C9 H9B 0.9800
C9 H9C 0.9800
C10 H10A 0.9800
C10 H10B 0.9800
C10 H10C 0.9800
C12 C17 1.379(2)
C12 C13 1.388(2)
C13 C14 1.388(2)
C13 H13 0.9500
C14 C15 1.383(2)
C14 H14 0.9500
C15 C16 1.382(2)
C15 H15 0.9500
C16 C17 1.3908(19)
C16 H16 0.9500
C17 H17 0.9500

loop_
_geom_hbond_atom_site_label_D
_geom_hbond_atom_site_label_H
_geom_hbond_atom_site_label_A
_geom_hbond_site_symmetry_A
_geom_hbond_distance_DH
_geom_hbond_distance_HA
_geom_hbond_distance_DA
_geom_hbond_angle_DHA
C9 H9B Cg2 1_455 0.98 2.78 3.701(2) 156
C10 H10B Cg3 2_765 0.98 2.65 3.516(2) 148
C10 H10C Cg1 1_655 0.98 2.73 3.509(2) 137

loop_
_geom_torsion_atom_site_label_1
_geom_torsion_atom_site_label_2
_geom_torsion_atom_site_label_3
_geom_torsion_atom_site_label_4
_geom_torsion
C8 N1 C1 C2 -177.94(16)
C12 N1 C1 C2 7.2(3)
C8 N1 C1 C6 -0.32(18)
C12 N1 C1 C6 -175.17(14)
N1 C1 C2 C3 178.75(16)
C6 C1 C2 C3 1.4(2)
C1 C2 C3 O1 178.75(14)
C1 C2 C3 C4 -1.5(2)
C10 O1 C3 C2 -173.49(15)
C10 O1 C3 C4 6.8(2)
C2 C3 C4 C5 0.6(3)
O1 C3 C4 C5 -179.64(16)
C3 C4 C5 C6 0.4(3)
C4 C5 C6 C1 -0.4(3)
C4 C5 C6 C7 -177.77(18)
C2 C1 C6 C5 -0.5(2)
N1 C1 C6 C5 -178.30(15)
C2 C1 C6 C7 177.58(15)
N1 C1 C6 C7 -0.24(18)
C5 C6 C7 C8 178.28(19)
C1 C6 C7 C8 0.72(19)
C5 C6 C7 C11 0.1(3)
C1 C6 C7 C11 -177.50(17)
C11 C7 C8 N1 177.40(15)
C6 C7 C8 N1 -0.93(19)
C11 C7 C8 C9 -3.4(3)
C6 C7 C8 C9 178.30(17)
C1 N1 C8 C7 0.78(19)
C12 N1 C8 C7 175.56(15)
C1 N1 C8 C9 -178.50(16)
C12 N1 C8 C9 -3.7(3)
C8 C7 C11 N2 -83(10)
C6 C7 C11 N2 95(10)
C8 N1 C12 C17 -112.79(18)
C1 N1 C12 C17 61.2(2)
C8 N1 C12 C13 67.1(2)
C1 N1 C12 C13 -118.94(17)
C17 C12 C13 C14 2.7(2)
N1 C12 C13 C14 -177.16(14)
C12 C13 C14 C15 -2.4(2)
C13 C14 C15 C16 0.4(2)
C14 C15 C16 C17 1.5(2)
C13 C12 C17 C16 -0.8(2)
N1 C12 C17 C16 179.00(14)
C15 C16 C17 C12 -1.3(2)

loop_
_cod_related_entry_id
_cod_related_entry_database
_cod_related_entry_code
1 ChemSpider 1017849
